data_7226799
loop_
_publ_author_name
'Wu, Xiaowen'
'Hu, Yi'
'Pan, Hui'
'Su, Zhi'

_publ_section_title
;
 Na9Sb(Ge2Q6)2 (Q = S, Se): two new antimony (III) quaternary
 chalcogenides with ethane-like [Ge2Q6]6&#x2212; ligands
;
_journal_name_full 'RSC Adv.'
_journal_paper_doi 10.1039/C6RA22000B
_journal_year 2016
_chemical_formula_sum 'Ge4 Na9 Sb Se12'
_chemical_formula_weight 1566.54
_chemical_name_systematic
; 
 ? 
;
_space_group_IT_number 15
_symmetry_cell_setting monoclinic
_symmetry_space_group_name_Hall '-C 2yc'
_symmetry_space_group_name_H-M 'C 1 2/c 1'
_atom_sites_solution_primary direct
_atom_sites_solution_secondary difmap
_audit_creation_method SHELXL-97
_audit_update_record
;
2016-06-06 deposited with the CCDC.
2016-10-13 downloaded from the CCDC.
;
_cell_angle_alpha 90.00
_cell_angle_beta 122.103(11)
_cell_angle_gamma 90.00
_cell_formula_units_Z 2
_cell_length_a 8.950(10)
_cell_length_b 24.33(3)
_cell_length_c 7.066(8)
_cell_measurement_reflns_used 287
_cell_measurement_temperature 293(2)
_cell_measurement_theta_max 24.32
_cell_measurement_theta_min 2.81
_cell_volume 1303(3)
_computing_cell_refinement 'Bruker SMART'
_computing_data_collection 'Bruker SMART'
_computing_data_reduction 'Bruker SAINT'
_computing_molecular_graphics 'Bruker SHELXTL'
_computing_structure_refinement 'Bruker SHELXTL'
_computing_structure_solution 'Bruker SHELXTL'
_diffrn_ambient_temperature 293(2)
_diffrn_measured_fraction_theta_full 0.992
_diffrn_measured_fraction_theta_max 0.992
_diffrn_measurement_device_type 'CCD area detector'
_diffrn_measurement_method 'phi and omega scans'
_diffrn_radiation_monochromator graphite
_diffrn_radiation_source 'fine-focus sealed tube'
_diffrn_radiation_type MoK\a
_diffrn_radiation_wavelength 0.71073
_diffrn_reflns_av_R_equivalents 0.0754
_diffrn_reflns_av_sigmaI/netI 0.0927
_diffrn_reflns_limit_h_max 11
_diffrn_reflns_limit_h_min -11
_diffrn_reflns_limit_k_max 31
_diffrn_reflns_limit_k_min -21
_diffrn_reflns_limit_l_max 9
_diffrn_reflns_limit_l_min -9
_diffrn_reflns_number 4036
_diffrn_reflns_theta_full 27.63
_diffrn_reflns_theta_max 27.63
_diffrn_reflns_theta_min 2.81
_exptl_absorpt_coefficient_mu 22.481
_exptl_absorpt_correction_T_max 0.7456
_exptl_absorpt_correction_T_min 0.4358
_exptl_absorpt_correction_type multi-scan
_exptl_absorpt_process_details SADABS
_exptl_crystal_colour red
_exptl_crystal_density_diffrn 3.992
_exptl_crystal_description block
_exptl_crystal_F_000 1372
_exptl_crystal_size_max 0.085
_exptl_crystal_size_mid 0.064
_exptl_crystal_size_min 0.053
_refine_diff_density_max 1.168
_refine_diff_density_min -1.658
_refine_diff_density_rms 0.302
_refine_ls_extinction_coef 0.00099(10)
_refine_ls_extinction_expression Fc^*^=kFc[1+0.001xFc^2^\l^3^/sin(2\q)]^-1/4^
_refine_ls_extinction_method SHELXL
_refine_ls_goodness_of_fit_ref 1.010
_refine_ls_matrix_type full
_refine_ls_number_parameters 63
_refine_ls_number_reflns 1518
_refine_ls_number_restraints 0
_refine_ls_restrained_S_all 1.010
_refine_ls_R_factor_all 0.1208
_refine_ls_R_factor_gt 0.0534
_refine_ls_shift/su_max 0.000
_refine_ls_shift/su_mean 0.000
_refine_ls_structure_factor_coef Fsqd
_refine_ls_weighting_details 'calc w=1/[\s^2^(Fo^2^)+(0.0423P)^2^+0.0000P] where P=(Fo^2^+2Fc^2^)/3'
_refine_ls_weighting_scheme calc
_refine_ls_wR_factor_gt 0.1193
_refine_ls_wR_factor_ref 0.1462
_reflns_number_gt 747
_reflns_number_total 1518
_reflns_threshold_expression >2sigma(I)
_cod_data_source_file c6ra22000b1.cif
_cod_data_source_block 53
_cod_depositor_comments
;
The following automatic conversions were performed:

'_symmetry_cell_setting' value 'Monoclinic' changed to 'monoclinic'
according to
/usr/data/users/saulius/crontab/automatic-downloads/rss-feeds/RSC/lib/dictionaries/cif_core.dic
dictionary named 'cif_core.dic' version 2.4.2 from 2011-04-26.

Automatic conversion script
Id: cif_fix_values 4268 2015-11-12 08:31:59Z antanas 
;
_cod_original_sg_symbol_H-M C2/c
_cod_database_code 7226799

loop_
_symmetry_equiv_pos_as_xyz
'x, y, z'
'-x, y, -z+1/2'
'x+1/2, y+1/2, z'
'-x+1/2, y+1/2, -z+1/2'
'-x, -y, -z'
'x, -y, z-1/2'
'-x+1/2, -y+1/2, -z'
'x+1/2, -y+1/2, z-1/2'

loop_
_atom_site_label
_atom_site_type_symbol
_atom_site_fract_x
_atom_site_fract_y
_atom_site_fract_z
_atom_site_U_iso_or_equiv
_atom_site_adp_type
_atom_site_occupancy
_atom_site_symmetry_multiplicity
_atom_site_calc_flag
_atom_site_refinement_flags
Ge1 Ge 0.15863(15) 0.12484(6) 0.35440(18) 0.0166(4) Uani 1 1 d .
Se1 Se 0.25542(16) 0.12544(15) -0.26558(18) 0.0285(4) Uani 1 1 d .
Se2 Se 0.24537(16) 0.04475(10) 0.25382(19) 0.0249(6) Uani 1 1 d .
Se3 Se 0.25181(16) 0.20396(10) 0.25340(19) 0.0256(6) Uani 1 1 d .
Na1 Na 0.0000 -0.0419(2) 0.2500 0.0426(16) Uani 0.75 2 d SP
Sb1 Sb 0.0000 -0.0419(2) 0.2500 0.0426(16) Uani 0.25 2 d SP
Na3 Na 0.5000 0.1231(4) 0.2500 0.0351(18) Uani 1 2 d S
Na4 Na 0.0000 0.1995(4) -0.2500 0.031(3) Uani 1 2 d S
Na5 Na 0.5000 0.0384(4) 0.7500 0.017(2) Uani 1 2 d S
Na2 Na 0.5000 0.21542(17) 0.7500 0.0188(10) Uani 0.75 2 d SP
Sb2 Sb 0.5000 0.21542(17) 0.7500 0.0188(10) Uani 0.25 2 d SP

loop_
_atom_site_aniso_label
_atom_site_aniso_U_11
_atom_site_aniso_U_22
_atom_site_aniso_U_33
_atom_site_aniso_U_23
_atom_site_aniso_U_13
_atom_site_aniso_U_12
Ge1 0.0166(6) 0.0173(7) 0.0177(6) -0.0003(7) 0.0103(5) 0.0008(7)
Se1 0.0313(7) 0.0335(8) 0.0184(6) -0.0009(7) 0.0117(6) 0.0040(7)
Se2 0.0245(13) 0.0252(13) 0.0261(13) -0.0031(5) 0.0141(10) 0.0024(6)
Se3 0.0335(14) 0.0175(12) 0.0336(14) 0.0005(5) 0.0232(12) -0.0043(6)
Na1 0.050(4) 0.035(3) 0.045(3) 0.000 0.027(3) 0.000
Sb1 0.050(4) 0.035(3) 0.045(3) 0.000 0.027(3) 0.000
Na3 0.030(4) 0.040(5) 0.046(4) 0.000 0.028(4) 0.000
Na4 0.023(5) 0.037(6) 0.037(6) 0.000 0.019(4) 0.000
Na5 0.016(5) 0.015(4) 0.017(5) 0.000 0.007(4) 0.000
Na2 0.020(2) 0.018(2) 0.019(2) 0.000 0.0099(18) 0.000
Sb2 0.020(2) 0.018(2) 0.019(2) 0.000 0.0099(18) 0.000

loop_
_atom_type_symbol
_atom_type_description
_atom_type_scat_dispersion_real
_atom_type_scat_dispersion_imag
_atom_type_scat_source
Ge Ge 0.1547 1.8001 'International Tables Vol C Tables 4.2.6.8 and 6.1.1.4'
Na Na 0.0362 0.0249 'International Tables Vol C Tables 4.2.6.8 and 6.1.1.4'
Sb Sb -0.5866 1.5461 'International Tables Vol C Tables 4.2.6.8 and 6.1.1.4'
Se Se -0.0929 2.2259 'International Tables Vol C Tables 4.2.6.8 and 6.1.1.4'

loop_
_geom_angle_atom_site_label_1
_geom_angle_atom_site_label_2
_geom_angle_atom_site_label_3
_geom_angle
_geom_angle_site_symmetry_1
_geom_angle_site_symmetry_3
Se1 Ge1 Se2 111.87(11) 1_556 .
Se1 Ge1 Se3 111.57(12) 1_556 .
Se2 Ge1 Se3 111.11(10) . .
Se1 Ge1 Ge1 107.45(8) 1_556 2
Se2 Ge1 Ge1 106.70(7) . 2
Se3 Ge1 Ge1 107.87(7) . 2
Ge1 Se1 Na4 102.95(9) 1_554 .
Ge1 Se1 Na5 81.73(8) 1_554 1_554
Na4 Se1 Na5 171.9(3) . 1_554
Ge1 Se1 Sb2 82.37(8) 1_554 1_554
Na4 Se1 Sb2 96.6(2) . 1_554
Na5 Se1 Sb2 90.55(15) 1_554 1_554
Ge1 Se1 Na2 82.37(8) 1_554 1_554
Na4 Se1 Na2 96.6(2) . 1_554
Na5 Se1 Na2 90.55(15) 1_554 1_554
Sb2 Se1 Na2 0.00(11) 1_554 1_554
Ge1 Se1 Na3 161.41(7) 1_554 .
Na4 Se1 Na3 92.54(13) . .
Na5 Se1 Na3 84.17(14) 1_554 .
Sb2 Se1 Na3 85.73(15) 1_554 .
Na2 Se1 Na3 85.73(15) 1_554 .
Ge1 Se1 Na1 101.88(9) 1_554 5
Na4 Se1 Na1 78.44(18) . 5
Na5 Se1 Na1 94.2(2) 1_554 5
Sb2 Se1 Na1 174.04(14) 1_554 5
Na2 Se1 Na1 174.04(14) 1_554 5
Na3 Se1 Na1 91.14(14) . 5
Ge1 Se2 Na3 81.31(19) . .
Ge1 Se2 Na5 81.77(15) . .
Na3 Se2 Na5 86.22(12) . .
Ge1 Se2 Sb1 103.03(11) . 5
Na3 Se2 Sb1 94.84(9) . 5
Na5 Se2 Sb1 175.2(2) . 5
Ge1 Se2 Na1 103.03(11) . 5
Na3 Se2 Na1 94.84(9) . 5
Na5 Se2 Na1 175.2(2) . 5
Sb1 Se2 Na1 0.0 5 5
Ge1 Se2 Na1 103.03(12) . .
Na3 Se2 Na1 175.65(19) . .
Na5 Se2 Na1 94.09(12) . .
Sb1 Se2 Na1 84.51(9) 5 .
Na1 Se2 Na1 84.51(9) 5 .
Ge1 Se2 Na5 157.12(13) . 5_656
Na3 Se2 Na5 81.2(2) . 5_656
Na5 Se2 Na5 82.50(13) . 5_656
Sb1 Se2 Na5 93.01(9) 5 5_656
Na1 Se2 Na5 93.01(9) 5 5_656
Na1 Se2 Na5 94.6(2) . 5_656
Ge1 Se3 Na3 81.28(19) . .
Ge1 Se3 Sb2 98.77(11) . 7_556
Na3 Se3 Sb2 179.20(6) . 7_556
Ge1 Se3 Na2 98.77(11) . 7_556
Na3 Se3 Na2 179.20(6) . 7_556
Sb2 Se3 Na2 0.0 7_556 7_556
Ge1 Se3 Na2 83.28(10) . .
Na3 Se3 Na2 88.80(8) . .
Sb2 Se3 Na2 92.00(8) 7_556 .
Na2 Se3 Na2 92.00(8) 7_556 .
Ge1 Se3 Na4 99.44(18) . .
Na3 Se3 Na4 93.41(15) . .
Sb2 Se3 Na4 85.79(15) 7_556 .
Na2 Se3 Na4 85.79(15) 7_556 .
Na2 Se3 Na4 176.7(2) . .
Ge1 Se3 Na4 161.65(10) . 7
Na3 Se3 Na4 87.8(2) . 7
Sb2 Se3 Na4 92.37(19) 7_556 7
Na2 Se3 Na4 92.37(19) 7_556 7
Na2 Se3 Na4 81.80(8) . 7
Na4 Se3 Na4 95.85(15) . 7
Se2 Na1 Se2 177.3(2) 6_556 5
Se2 Na1 Se2 86.36(9) 6_556 .
Se2 Na1 Se2 95.49(9) 5 .
Se2 Na1 Se2 95.49(9) 6_556 2
Se2 Na1 Se2 86.36(9) 5 2
Se2 Na1 Se2 92.0(2) . 2
Se2 Na1 Se1 91.76(9) 6_556 5
Se2 Na1 Se1 86.50(9) 5 5
Se2 Na1 Se1 176.25(15) . 5
Se2 Na1 Se1 84.96(12) 2 5
Se2 Na1 Se1 86.50(9) 6_556 6_556
Se2 Na1 Se1 91.76(9) 5 6_556
Se2 Na1 Se1 84.96(12) . 6_556
Se2 Na1 Se1 176.25(15) 2 6_556
Se1 Na1 Se1 98.2(2) 5 6_556
Se2 Na1 Na4 88.67(10) 6_556 5
Se2 Na1 Na4 88.67(10) 5 5
Se2 Na1 Na4 134.01(10) . 5
Se2 Na1 Na4 134.01(10) 2 5
Se1 Na1 Na4 49.09(11) 5 5
Se1 Na1 Na4 49.09(11) 6_556 5
Se2 Na1 Na1 47.76(7) 6_556 5_556
Se2 Na1 Na1 134.05(15) 5 5_556
Se2 Na1 Na1 88.77(17) . 5_556
Se2 Na1 Na1 47.73(9) 2 5_556
Se1 Na1 Na1 87.56(8) 5 5_556
Se1 Na1 Na1 134.17(7) 6_556 5_556
Na4 Na1 Na1 119.97(14) 5 5_556
Se2 Na1 Na1 134.05(15) 6_556 5
Se2 Na1 Na1 47.76(7) 5 5
Se2 Na1 Na1 47.73(9) . 5
Se2 Na1 Na1 88.77(17) 2 5
Se1 Na1 Na1 134.17(7) 5 5
Se1 Na1 Na1 87.56(8) 6_556 5
Na4 Na1 Na1 119.97(14) 5 5
Na1 Na1 Na1 120.1(3) 5_556 5
Se3 Na3 Se3 97.3(3) 2_655 .
Se3 Na3 Se2 178.4(3) 2_655 .
Se3 Na3 Se2 81.10(10) . .
Se3 Na3 Se2 81.10(10) 2_655 2_655
Se3 Na3 Se2 178.4(3) . 2_655
Se2 Na3 Se2 100.5(3) . 2_655
Se3 Na3 Se1 86.19(14) 2_655 2_655
Se3 Na3 Se1 92.44(15) . 2_655
Se2 Na3 Se1 93.83(14) . 2_655
Se2 Na3 Se1 87.50(13) 2_655 2_655
Se3 Na3 Se1 92.44(15) 2_655 .
Se3 Na3 Se1 86.19(14) . .
Se2 Na3 Se1 87.50(13) . .
Se2 Na3 Se1 93.83(14) 2_655 .
Se1 Na3 Se1 177.9(4) 2_655 .
Se3 Na3 Ge1 41.62(7) 2_655 2_655
Se3 Na3 Ge1 137.0(3) . 2_655
Se2 Na3 Ge1 139.9(3) . 2_655
Se2 Na3 Ge1 41.39(7) 2_655 2_655
Se1 Na3 Ge1 95.57(8) 2_655 2_655
Se1 Na3 Ge1 84.40(8) . 2_655
Se3 Na3 Na5 131.35(16) 2_655 5_656
Se3 Na3 Na5 131.35(16) . 5_656
Se2 Na3 Na5 50.25(16) . 5_656
Se2 Na3 Na5 50.25(16) 2_655 5_656
Se1 Na3 Na5 91.04(19) 2_655 5_656
Se1 Na3 Na5 91.04(19) . 5_656
Ge1 Na3 Na5 90.68(16) 2_655 5_656
Se3 Na3 Na5 89.05(10) 2_655 1_554
Se3 Na3 Na5 133.04(7) . 1_554
Se2 Na3 Na5 92.1(2) . 1_554
Se2 Na3 Na5 47.10(9) 2_655 1_554
Se1 Na3 Na5 134.5(2) 2_655 1_554
Se1 Na3 Na5 46.96(12) . 1_554
Ge1 Na3 Na5 54.82(8) 2_655 1_554
Na5 Na3 Na5 59.74(16) 5_656 1_554
Se3 Na3 Na2 45.90(9) 2_655 1_554
Se3 Na3 Na2 89.3(2) . 1_554
Se2 Na3 Na2 133.89(5) . 1_554
Se2 Na3 Na2 89.58(8) 2_655 1_554
Se1 Na3 Na2 131.8(2) 2_655 1_554
Se1 Na3 Na2 46.73(11) . 1_554
Ge1 Na3 Na2 54.89(7) 2_655 1_554
Na5 Na3 Na2 122.44(13) 5_656 1_554
Na5 Na3 Na2 62.70(13) 1_554 1_554
Se1 Na4 Se1 104.9(4) . 2_554
Se1 Na4 Se3 87.60(13) . .
Se1 Na4 Se3 94.89(14) 2_554 .
Se1 Na4 Se3 94.89(14) . 2_554
Se1 Na4 Se3 87.60(13) 2_554 2_554
Se3 Na4 Se3 175.9(4) . 2_554
Se1 Na4 Se3 83.97(13) . 7
Se1 Na4 Se3 171.0(3) 2_554 7
Se3 Na4 Se3 84.15(15) . 7
Se3 Na4 Se3 92.89(17) 2_554 7
Se1 Na4 Se3 171.0(3) . 8_455
Se1 Na4 Se3 83.97(13) 2_554 8_455
Se3 Na4 Se3 92.89(17) . 8_455
Se3 Na4 Se3 84.15(15) 2_554 8_455
Se3 Na4 Se3 87.1(3) 7 8_455
Se1 Na4 Na1 52.47(19) . 5
Se1 Na4 Na1 52.47(19) 2_554 5
Se3 Na4 Na1 92.0(2) . 5
Se3 Na4 Na1 92.0(2) 2_554 5
Se3 Na4 Na1 136.43(14) 7 5
Se3 Na4 Na1 136.43(14) 8_455 5
Se1 Na4 Na2 133.97(5) . 7_556
Se1 Na4 Na2 85.50(9) 2_554 7_556
Se3 Na4 Na2 46.50(10) . 7_556
Se3 Na4 Na2 130.7(2) 2_554 7_556
Se3 Na4 Na2 87.4(2) 7 7_556
Se3 Na4 Na2 46.62(9) 8_455 7_556
Na1 Na4 Na2 120.36(15) 5 7_556
Se1 Na4 Na2 85.50(9) . 7
Se1 Na4 Na2 133.97(5) 2_554 7
Se3 Na4 Na2 130.7(2) . 7
Se3 Na4 Na2 46.50(10) 2_554 7
Se3 Na4 Na2 46.62(9) 7 7
Se3 Na4 Na2 87.4(2) 8_455 7
Na1 Na4 Na2 120.36(15) 5 7
Na2 Na4 Na2 119.3(3) 7_556 7
Se2 Na5 Se2 174.1(3) 2_656 .
Se2 Na5 Se1 80.50(12) 2_656 2_655
Se2 Na5 Se1 95.31(14) . 2_655
Se2 Na5 Se1 95.31(14) 2_656 1_556
Se2 Na5 Se1 80.50(12) . 1_556
Se1 Na5 Se1 90.4(3) 2_655 1_556
Se2 Na5 Se2 97.50(13) 2_656 6_556
Se2 Na5 Se2 86.42(11) . 6_556
Se1 Na5 Se2 175.9(2) 2_655 6_556
Se1 Na5 Se2 86.26(12) 1_556 6_556
Se2 Na5 Se2 86.42(11) 2_656 5_656
Se2 Na5 Se2 97.50(13) . 5_656
Se1 Na5 Se2 86.26(12) 2_655 5_656
Se1 Na5 Se2 175.9(2) 1_556 5_656
Se2 Na5 Se2 97.2(3) 6_556 5_656
Se2 Na5 Ge1 41.01(7) 2_656 2_656
Se2 Na5 Ge1 133.9(2) . 2_656
Se1 Na5 Ge1 40.99(10) 2_655 2_656
Se1 Na5 Ge1 85.2(2) 1_556 2_656
Se2 Na5 Ge1 136.19(7) 6_556 2_656
Se2 Na5 Ge1 93.76(10) 5_656 2_656
Se2 Na5 Na3 92.95(16) 2_656 5_656
Se2 Na5 Na3 92.95(16) . 5_656
Se1 Na5 Na3 134.80(14) 2_655 5_656
Se1 Na5 Na3 134.80(14) 1_556 5_656
Se2 Na5 Na3 48.58(15) 6_556 5_656
Se2 Na5 Na3 48.58(15) 5_656 5_656
Ge1 Na5 Na3 126.51(12) 2_656 5_656
Se2 Na5 Na5 134.4(2) 2_656 5_656
Se2 Na5 Na5 49.34(8) . 5_656
Se1 Na5 Na5 91.12(12) 2_655 5_656
Se1 Na5 Na5 129.73(13) 1_556 5_656
Se2 Na5 Na5 92.8(3) 6_556 5_656
Se2 Na5 Na5 48.15(13) 5_656 5_656
Ge1 Na5 Na5 124.83(10) 2_656 5_656
Na3 Na5 Na5 62.1(2) 5_656 5_656
Se2 Na5 Na5 49.34(8) 2_656 5_657
Se2 Na5 Na5 134.4(2) . 5_657
Se1 Na5 Na5 129.73(13) 2_655 5_657
Se1 Na5 Na5 91.12(12) 1_556 5_657
Se2 Na5 Na5 48.15(13) 6_556 5_657
Se2 Na5 Na5 92.8(3) 5_656 5_657
Ge1 Na5 Na5 89.15(12) 2_656 5_657
Na3 Na5 Na5 62.1(2) 5_656 5_657
Na5 Na5 Na5 124.3(4) 5_656 5_657
Se2 Na5 Na3 46.68(11) 2_656 1_556
Se2 Na5 Na3 129.36(19) . 1_556
Se1 Na5 Na3 87.0(2) 2_655 1_556
Se1 Na5 Na3 48.87(10) 1_556 1_556
Se2 Na5 Na3 89.07(11) 6_556 1_556
Se2 Na5 Na3 133.08(8) 5_656 1_556
Ge1 Na5 Na3 54.11(11) 2_656 1_556
Na3 Na5 Na3 120.26(16) 5_656 1_556
Na5 Na5 Na3 177.6(3) 5_656 1_556
Na5 Na5 Na3 58.14(19) 5_657 1_556
Se3 Na2 Se3 97.61(18) 8_556 7_556
Se3 Na2 Se3 99.04(8) 8_556 .
Se3 Na2 Se3 88.00(8) 7_556 .
Se3 Na2 Se3 88.00(8) 8_556 2_656
Se3 Na2 Se3 99.04(8) 7_556 2_656
Se3 Na2 Se3 169.36(16) . 2_656
Se3 Na2 Se1 175.22(13) 8_556 1_556
Se3 Na2 Se1 86.97(12) 7_556 1_556
Se3 Na2 Se1 79.67(8) . 1_556
Se3 Na2 Se1 92.66(9) 2_656 1_556
Se3 Na2 Se1 86.97(12) 8_556 2_655
Se3 Na2 Se1 175.22(13) 7_556 2_655
Se3 Na2 Se1 92.66(9) . 2_655
Se3 Na2 Se1 79.67(8) 2_656 2_655
Se1 Na2 Se1 88.50(18) 1_556 2_655
Se3 Na2 Na4 90.41(15) 8_556 7_556
Se3 Na2 Na4 47.71(8) 7_556 7_556
Se3 Na2 Na4 135.65(11) . 7_556
Se3 Na2 Na4 51.58(11) 2_656 7_556
Se1 Na2 Na4 93.71(11) 1_556 7_556
Se1 Na2 Na4 131.26(9) 2_655 7_556
Se3 Na2 Na4 47.71(8) 8_556 7
Se3 Na2 Na4 90.41(15) 7_556 7
Se3 Na2 Na4 51.58(11) . 7
Se3 Na2 Na4 135.65(11) 2_656 7
Se1 Na2 Na4 131.26(9) 1_556 7
Se1 Na2 Na4 93.71(11) 2_655 7
Na4 Na2 Na4 119.3(3) 7_556 7
Se3 Na2 Na3 133.30(6) 8_556 1_556
Se3 Na2 Na3 91.18(11) 7_556 1_556
Se3 Na2 Na3 127.15(13) . 1_556
Se3 Na2 Na3 45.30(9) 2_656 1_556
Se1 Na2 Na3 47.54(8) 1_556 1_556
Se1 Na2 Na3 84.64(14) 2_655 1_556
Na4 Na2 Na3 62.8(2) 7_556 1_556
Na4 Na2 Na3 177.93(19) 7 1_556

loop_
_geom_bond_atom_site_label_1
_geom_bond_atom_site_label_2
_geom_bond_distance
_geom_bond_site_symmetry_2
Ge1 Se1 2.343(3) 1_556
Ge1 Se2 2.343(3) .
Ge1 Se3 2.354(3) .
Ge1 Ge1 2.406(4) 2
Se1 Ge1 2.343(3) 1_554
Se1 Na4 2.959(8) .
Se1 Na5 3.005(7) 1_554
Se1 Sb2 3.056(5) 1_554
Se1 Na2 3.056(5) 1_554
Se1 Na3 3.097(4) .
Se1 Na1 3.105(5) 5
Se2 Na3 2.983(7) .
Se2 Na5 3.003(3) .
Se2 Sb1 3.032(3) 5
Se2 Na1 3.032(3) 5
Se2 Na1 3.033(5) .
Se2 Na5 3.058(7) 5_656
Se3 Na3 2.976(7) .
Se3 Sb2 2.978(4) 7_556
Se3 Na2 2.978(4) 7_556
Se3 Na2 3.007(3) .
Se3 Na4 3.037(3) .
Se3 Na4 3.241(8) 7
Na1 Se2 3.032(3) 6_556
Na1 Se2 3.032(3) 5
Na1 Se2 3.033(5) 2
Na1 Se1 3.105(5) 5
Na1 Se1 3.105(5) 6_556
Na1 Na4 3.836(11) 5
Na1 Na1 4.078(7) 5_556
Na1 Na1 4.078(7) 5
Na3 Se3 2.976(7) 2_655
Na3 Se2 2.983(7) 2_655
Na3 Se1 3.097(4) 2_655
Na3 Ge1 3.504(4) 2_655
Na3 Na5 3.930(15) 5_656
Na3 Na5 4.091(7) 1_554
Na3 Na2 4.186(7) 1_554
Na4 Se1 2.959(8) 2_554
Na4 Se3 3.037(3) 2_554
Na4 Se3 3.241(8) 7
Na4 Se3 3.241(8) 8_455
Na4 Na1 3.836(11) 5
Na4 Na2 4.095(7) 7_556
Na4 Na2 4.095(7) 7
Na5 Se2 3.003(3) 2_656
Na5 Se1 3.005(7) 2_655
Na5 Se1 3.005(7) 1_556
Na5 Se2 3.058(7) 6_556
Na5 Se2 3.058(7) 5_656
Na5 Ge1 3.535(6) 2_656
Na5 Na3 3.930(15) 5_656
Na5 Na5 3.997(9) 5_656
Na5 Na5 3.997(9) 5_657
Na5 Na3 4.091(7) 1_556
Na2 Se3 2.978(4) 8_556
Na2 Se3 2.978(4) 7_556
Na2 Se3 3.007(3) 2_656
Na2 Se1 3.056(5) 1_556
Na2 Se1 3.056(5) 2_655
Na2 Na4 4.095(7) 7_556
Na2 Na4 4.095(7) 7
Na2 Na3 4.186(7) 1_556

loop_
_geom_torsion_atom_site_label_1
_geom_torsion_atom_site_label_2
_geom_torsion_atom_site_label_3
_geom_torsion_atom_site_label_4
_geom_torsion
_geom_torsion_site_symmetry_1
_geom_torsion_site_symmetry_4
Se1 Ge1 Se2 Na3 -105.41(10) 1_556 .
Se3 Ge1 Se2 Na3 20.01(7) . .
Ge1 Ge1 Se2 Na3 137.35(9) 2 .
Se1 Ge1 Se2 Na5 -18.01(12) 1_556 .
Se3 Ge1 Se2 Na5 107.41(13) . .
Ge1 Ge1 Se2 Na5 -135.25(11) 2 .
Se1 Ge1 Se2 Sb1 161.60(8) 1_556 5
Se3 Ge1 Se2 Sb1 -72.99(12) . 5
Ge1 Ge1 Se2 Sb1 44.36(9) 2 5
Se1 Ge1 Se2 Na1 161.60(8) 1_556 5
Se3 Ge1 Se2 Na1 -72.99(12) . 5
Ge1 Ge1 Se2 Na1 44.36(9) 2 5
Se1 Ge1 Se2 Na1 74.31(10) 1_556 .
Se3 Ge1 Se2 Na1 -160.27(6) . .
Ge1 Ge1 Se2 Na1 -42.93(10) 2 .
Se1 Ge1 Se2 Na5 -65.0(3) 1_556 5_656
Se3 Ge1 Se2 Na5 60.4(3) . 5_656
Ge1 Ge1 Se2 Na5 177.7(3) 2 5_656
Se1 Ge1 Se3 Na3 105.53(10) 1_556 .
Se2 Ge1 Se3 Na3 -20.05(7) . .
Ge1 Ge1 Se3 Na3 -136.67(9) 2 .
Se1 Ge1 Se3 Sb2 -75.28(9) 1_556 7_556
Se2 Ge1 Se3 Sb2 159.14(6) . 7_556
Ge1 Ge1 Se3 Sb2 42.52(10) 2 7_556
Se1 Ge1 Se3 Na2 -75.28(9) 1_556 7_556
Se2 Ge1 Se3 Na2 159.14(6) . 7_556
Ge1 Ge1 Se3 Na2 42.52(10) 2 7_556
Se1 Ge1 Se3 Na2 15.72(10) 1_556 .
Se2 Ge1 Se3 Na2 -109.86(10) . .
Ge1 Ge1 Se3 Na2 133.51(8) 2 .
Se1 Ge1 Se3 Na4 -162.43(12) 1_556 .
Se2 Ge1 Se3 Na4 71.98(15) . .
Ge1 Ge1 Se3 Na4 -44.64(14) 2 .
Se1 Ge1 Se3 Na4 51.5(4) 1_556 7
Se2 Ge1 Se3 Na4 -74.1(4) . 7
Ge1 Ge1 Se3 Na4 169.3(4) 2 7
Ge1 Se2 Na1 Se2 -79.78(10) . 6_556
Na3 Se2 Na1 Se2 96.6(8) . 6_556
Na5 Se2 Na1 Se2 2.71(11) . 6_556
Sb1 Se2 Na1 Se2 178.09(15) 5 6_556
Na1 Se2 Na1 Se2 178.09(15) 5 6_556
Na5 Se2 Na1 Se2 85.50(9) 5_656 6_556
Ge1 Se2 Na1 Se2 102.13(11) . 5
Na3 Se2 Na1 Se2 -81.5(8) . 5
Na5 Se2 Na1 Se2 -175.38(17) . 5
Sb1 Se2 Na1 Se2 0.0 5 5
Na1 Se2 Na1 Se2 0.0 5 5
Na5 Se2 Na1 Se2 -92.59(10) 5_656 5
Ge1 Se2 Na1 Se2 15.60(4) . 2
Na3 Se2 Na1 Se2 -168.0(8) . 2
Na5 Se2 Na1 Se2 98.09(13) . 2
Sb1 Se2 Na1 Se2 -86.53(9) 5 2
Na1 Se2 Na1 Se2 -86.53(9) 5 2
Na5 Se2 Na1 Se2 -179.12(4) 5_656 2
Ge1 Se2 Na1 Se1 -19.8(16) . 5
Na3 Se2 Na1 Se1 156.5(14) . 5
Na5 Se2 Na1 Se1 62.7(16) . 5
Sb1 Se2 Na1 Se1 -122.0(17) 5 5
Na1 Se2 Na1 Se1 -122.0(17) 5 5
Na5 Se2 Na1 Se1 145.4(16) 5_656 5
Ge1 Se2 Na1 Se1 -166.58(5) . 6_556
Na3 Se2 Na1 Se1 9.8(8) . 6_556
Na5 Se2 Na1 Se1 -84.09(13) . 6_556
Sb1 Se2 Na1 Se1 91.29(9) 5 6_556
Na1 Se2 Na1 Se1 91.29(9) 5 6_556
Na5 Se2 Na1 Se1 -1.30(3) 5_656 6_556
Ge1 Se2 Na1 Na4 -164.40(4) . 5
Na3 Se2 Na1 Na4 12.0(8) . 5
Na5 Se2 Na1 Na4 -81.91(13) . 5
Sb1 Se2 Na1 Na4 93.47(9) 5 5
Na1 Se2 Na1 Na4 93.47(9) 5 5
Na5 Se2 Na1 Na4 0.88(4) 5_656 5
Ge1 Se2 Na1 Na1 -32.03(10) . 5_556
Na3 Se2 Na1 Na1 144.3(7) . 5_556
Na5 Se2 Na1 Na1 50.46(13) . 5_556
Sb1 Se2 Na1 Na1 -134.16(17) 5 5_556
Na1 Se2 Na1 Na1 -134.16(17) 5 5_556
Na5 Se2 Na1 Na1 133.25(9) 5_656 5_556
Ge1 Se2 Na1 Na1 102.13(11) . 5
Na3 Se2 Na1 Na1 -81.5(8) . 5
Na5 Se2 Na1 Na1 -175.38(17) . 5
Sb1 Se2 Na1 Na1 0.0 5 5
Na5 Se2 Na1 Na1 -92.59(10) 5_656 5
Ge1 Se3 Na3 Se3 -165.23(6) . 2_655
Sb2 Se3 Na3 Se3 101(13) 7_556 2_655
Na2 Se3 Na3 Se3 101(13) 7_556 2_655
Na2 Se3 Na3 Se3 -81.84(8) . 2_655
Na4 Se3 Na3 Se3 95.73(16) . 2_655
Na4 Se3 Na3 Se3 0.0 7 2_655
Ge1 Se3 Na3 Se2 14.74(5) . .
Sb2 Se3 Na3 Se2 -79(13) 7_556 .
Na2 Se3 Na3 Se2 -79(13) 7_556 .
Na2 Se3 Na3 Se2 98.13(8) . .
Na4 Se3 Na3 Se2 -84.30(16) . .
Na4 Se3 Na3 Se2 179.96(3) 7 .
Ge1 Se3 Na3 Se2 -166.5(12) . 2_655
Sb2 Se3 Na3 Se2 100(13) 7_556 2_655
Na2 Se3 Na3 Se2 100(13) 7_556 2_655
Na2 Se3 Na3 Se2 -83.2(12) . 2_655
Na4 Se3 Na3 Se2 94.4(12) . 2_655
Na4 Se3 Na3 Se2 -1.3(12) 7 2_655
Ge1 Se3 Na3 Se1 -78.76(16) . 2_655
Sb2 Se3 Na3 Se1 -173(100) 7_556 2_655
Na2 Se3 Na3 Se1 -173(100) 7_556 2_655
Na2 Se3 Na3 Se1 4.63(17) . 2_655
Na4 Se3 Na3 Se1 -177.80(18) . 2_655
Na4 Se3 Na3 Se1 86.47(16) 7 2_655
Ge1 Se3 Na3 Se1 102.80(16) . .
Sb2 Se3 Na3 Se1 9(13) 7_556 .
Na2 Se3 Na3 Se1 9(13) 7_556 .
Na2 Se3 Na3 Se1 -173.81(14) . .
Na4 Se3 Na3 Se1 3.8(2) . .
Na4 Se3 Na3 Se1 -91.98(15) 7 .
Ge1 Se3 Na3 Ge1 -179.62(9) . 2_655
Sb2 Se3 Na3 Ge1 86(13) 7_556 2_655
Na2 Se3 Na3 Ge1 86(13) 7_556 2_655
Na2 Se3 Na3 Ge1 -96.23(12) . 2_655
Na4 Se3 Na3 Ge1 81.3(2) . 2_655
Na4 Se3 Na3 Ge1 -14.39(10) 7 2_655
Ge1 Se3 Na3 Na5 14.77(6) . 5_656
Sb2 Se3 Na3 Na5 -79(13) 7_556 5_656
Na2 Se3 Na3 Na5 -79(13) 7_556 5_656
Na2 Se3 Na3 Na5 98.16(8) . 5_656
Na4 Se3 Na3 Na5 -84.27(16) . 5_656
Na4 Se3 Na3 Na5 180.0 7 5_656
Ge1 Se3 Na3 Na5 99.2(3) . 1_554
Sb2 Se3 Na3 Na5 5(13) 7_556 1_554
Na2 Se3 Na3 Na5 5(13) 7_556 1_554
Na2 Se3 Na3 Na5 -177.4(3) . 1_554
Na4 Se3 Na3 Na5 0.2(4) . 1_554
Na4 Se3 Na3 Na5 -95.5(3) 7 1_554
Ge1 Se3 Na3 Na2 149.47(9) . 1_554
Sb2 Se3 Na3 Na2 56(13) 7_556 1_554
Na2 Se3 Na3 Na2 56(13) 7_556 1_554
Na2 Se3 Na3 Na2 -127.14(13) . 1_554
Na4 Se3 Na3 Na2 50.43(19) . 1_554
Na4 Se3 Na3 Na2 -45.31(8) 7 1_554
Ge1 Se2 Na3 Se3 -13.5(12) . 2_655
Na5 Se2 Na3 Se3 -95.7(12) . 2_655
Sb1 Se2 Na3 Se3 89.0(12) 5 2_655
Na1 Se2 Na3 Se3 89.0(12) 5 2_655
Na1 Se2 Na3 Se3 170.1(9) . 2_655
Na5 Se2 Na3 Se3 -178.7(12) 5_656 2_655
Ge1 Se2 Na3 Se3 -14.81(5) . .
Na5 Se2 Na3 Se3 -97.05(13) . .
Sb1 Se2 Na3 Se3 87.66(10) 5 .
Na1 Se2 Na3 Se3 87.66(10) 5 .
Na1 Se2 Na3 Se3 168.8(8) . .
Na5 Se2 Na3 Se3 179.96(3) 5_656 .
Ge1 Se2 Na3 Se2 165.23(6) . 2_655
Na5 Se2 Na3 Se2 82.99(13) . 2_655
Sb1 Se2 Na3 Se2 -92.30(10) 5 2_655
Na1 Se2 Na3 Se2 -92.30(10) 5 2_655
Na1 Se2 Na3 Se2 -11.2(7) . 2_655
Na5 Se2 Na3 Se2 0.0 5_656 2_655
Ge1 Se2 Na3 Se1 77.07(17) . 2_655
Na5 Se2 Na3 Se1 -5.2(2) . 2_655
Sb1 Se2 Na3 Se1 179.54(15) 5 2_655
Na1 Se2 Na3 Se1 179.54(15) 5 2_655
Na1 Se2 Na3 Se1 -99.3(7) . 2_655
Na5 Se2 Na3 Se1 -88.16(17) 5_656 2_655
Ge1 Se2 Na3 Se1 -101.34(16) . .
Na5 Se2 Na3 Se1 176.42(17) . .
Sb1 Se2 Na3 Se1 1.13(19) 5 .
Na1 Se2 Na3 Se1 1.13(19) 5 .
Na1 Se2 Na3 Se1 82.3(8) . .
Na5 Se2 Na3 Se1 93.43(15) 5_656 .
Ge1 Se2 Na3 Ge1 -179.59(10) . 2_655
Na5 Se2 Na3 Ge1 98.17(17) . 2_655
Sb1 Se2 Na3 Ge1 -77.12(16) 5 2_655
Na1 Se2 Na3 Ge1 -77.12(16) 5 2_655
Na1 Se2 Na3 Ge1 4.0(8) . 2_655
Na5 Se2 Na3 Ge1 15.18(11) 5_656 2_655
Ge1 Se2 Na3 Na5 165.23(6) . 5_656
Na5 Se2 Na3 Na5 82.99(13) . 5_656
Sb1 Se2 Na3 Na5 -92.30(10) 5 5_656
Na1 Se2 Na3 Na5 -92.30(10) 5 5_656
Na1 Se2 Na3 Na5 -11.2(7) . 5_656
Ge1 Se2 Na3 Na5 -148.09(11) . 1_554
Na5 Se2 Na3 Na5 129.7(2) . 1_554
Sb1 Se2 Na3 Na5 -45.62(14) 5 1_554
Na1 Se2 Na3 Na5 -45.62(14) 5 1_554
Na1 Se2 Na3 Na5 35.5(8) . 1_554
Na5 Se2 Na3 Na5 46.68(11) 5_656 1_554
Ge1 Se2 Na3 Na2 -95.1(3) . 1_554
Na5 Se2 Na3 Na2 -177.3(3) . 1_554
Sb1 Se2 Na3 Na2 7.4(3) 5 1_554
Na1 Se2 Na3 Na2 7.4(3) 5 1_554
Na1 Se2 Na3 Na2 88.5(10) . 1_554
Na5 Se2 Na3 Na2 99.7(3) 5_656 1_554
Ge1 Se1 Na3 Se3 45.7(9) 1_554 2_655
Na4 Se1 Na3 Se3 -101.0(3) . 2_655
Na5 Se1 Na3 Se3 86.4(2) 1_554 2_655
Sb2 Se1 Na3 Se3 -4.57(17) 1_554 2_655
Na2 Se1 Na3 Se3 -4.57(17) 1_554 2_655
Na1 Se1 Na3 Se3 -179.49(18) 5 2_655
Ge1 Se1 Na3 Se3 142.8(6) 1_554 .
Na4 Se1 Na3 Se3 -3.9(3) . .
Na5 Se1 Na3 Se3 -176.4(2) 1_554 .
Sb2 Se1 Na3 Se3 92.58(19) 1_554 .
Na2 Se1 Na3 Se3 92.58(19) 1_554 .
Na1 Se1 Na3 Se3 -82.3(2) 5 .
Ge1 Se1 Na3 Se2 -136.0(6) 1_554 .
Na4 Se1 Na3 Se2 77.4(3) . .
Na5 Se1 Na3 Se2 -95.2(2) 1_554 .
Sb2 Se1 Na3 Se2 173.82(18) 1_554 .
Na2 Se1 Na3 Se2 173.82(18) 1_554 .
Na1 Se1 Na3 Se2 -1.10(19) 5 .
Ge1 Se1 Na3 Se2 -35.6(9) 1_554 2_655
Na4 Se1 Na3 Se2 177.8(2) . 2_655
Na5 Se1 Na3 Se2 5.2(2) 1_554 2_655
Sb2 Se1 Na3 Se2 -85.8(2) 1_554 2_655
Na2 Se1 Na3 Se2 -85.8(2) 1_554 2_655
Na1 Se1 Na3 Se2 99.3(2) 5 2_655
Ge1 Se1 Na3 Se1 94.2(7) 1_554 2_655
Na4 Se1 Na3 Se1 -52.5(2) . 2_655
Na5 Se1 Na3 Se1 134.95(14) 1_554 2_655
Sb2 Se1 Na3 Se1 43.97(9) 1_554 2_655
Na2 Se1 Na3 Se1 43.97(9) 1_554 2_655
Na1 Se1 Na3 Se1 -130.96(11) 5 2_655
Ge1 Se1 Na3 Ge1 4.8(8) 1_554 2_655
Na4 Se1 Na3 Ge1 -141.9(2) . 2_655
Na5 Se1 Na3 Ge1 45.5(2) 1_554 2_655
Sb2 Se1 Na3 Ge1 -45.45(16) 1_554 2_655
Na2 Se1 Na3 Ge1 -45.45(16) 1_554 2_655
Na1 Se1 Na3 Ge1 139.62(18) 5 2_655
Ge1 Se1 Na3 Na5 -85.8(7) 1_554 5_656
Na4 Se1 Na3 Na5 127.5(2) . 5_656
Na5 Se1 Na3 Na5 -45.05(14) 1_554 5_656
Sb2 Se1 Na3 Na5 -136.04(9) 1_554 5_656
Na2 Se1 Na3 Na5 -136.04(9) 1_554 5_656
Na1 Se1 Na3 Na5 49.04(11) 5 5_656
Ge1 Se1 Na3 Na5 -40.8(7) 1_554 1_554
Na4 Se1 Na3 Na5 172.6(3) . 1_554
Sb2 Se1 Na3 Na5 -90.99(14) 1_554 1_554
Na2 Se1 Na3 Na5 -90.99(14) 1_554 1_554
Na1 Se1 Na3 Na5 94.1(2) 5 1_554
Ge1 Se1 Na3 Na2 50.2(7) 1_554 1_554
Na4 Se1 Na3 Na2 -96.4(2) . 1_554
Na5 Se1 Na3 Na2 90.99(14) 1_554 1_554
Sb2 Se1 Na3 Na2 0.0 1_554 1_554
Na1 Se1 Na3 Na2 -174.92(16) 5 1_554
Ge1 Se1 Na4 Se1 99.71(12) 1_554 2_554
Na5 Se1 Na4 Se1 -24.8(9) 1_554 2_554
Sb2 Se1 Na4 Se1 -176.64(4) 1_554 2_554
Na2 Se1 Na4 Se1 -176.64(4) 1_554 2_554
Na3 Se1 Na4 Se1 -90.65(16) . 2_554
Na1 Se1 Na4 Se1 0.0 5 2_554
Ge1 Se1 Na4 Se3 -165.87(13) 1_554 .
Na5 Se1 Na4 Se3 69.6(10) 1_554 .
Sb2 Se1 Na4 Se3 -82.22(16) 1_554 .
Na2 Se1 Na4 Se3 -82.22(16) 1_554 .
Na3 Se1 Na4 Se3 3.8(3) . .
Na1 Se1 Na4 Se3 94.42(16) 5 .
Ge1 Se1 Na4 Se3 10.9(3) 1_554 2_554
Na5 Se1 Na4 Se3 -113.6(8) 1_554 2_554
Sb2 Se1 Na4 Se3 94.54(18) 1_554 2_554
Na2 Se1 Na4 Se3 94.54(18) 1_554 2_554
Na3 Se1 Na4 Se3 -179.5(2) . 2_554
Na1 Se1 Na4 Se3 -88.81(18) 5 2_554
Ge1 Se1 Na4 Se3 -81.51(12) 1_554 7
Na5 Se1 Na4 Se3 154.0(9) 1_554 7
Sb2 Se1 Na4 Se3 2.14(3) 1_554 7
Na2 Se1 Na4 Se3 2.14(3) 1_554 7
Na3 Se1 Na4 Se3 88.14(16) . 7
Na1 Se1 Na4 Se3 178.78(3) 5 7
Ge1 Se1 Na4 Se3 -72.5(4) 1_554 8_455
Na5 Se1 Na4 Se3 163.0(7) 1_554 8_455
Sb2 Se1 Na4 Se3 11.1(4) 1_554 8_455
Na2 Se1 Na4 Se3 11.1(4) 1_554 8_455
Na3 Se1 Na4 Se3 97.1(3) . 8_455
Na1 Se1 Na4 Se3 -172.2(3) 5 8_455
Ge1 Se1 Na4 Na1 99.71(12) 1_554 5
Na5 Se1 Na4 Na1 -24.8(9) 1_554 5
Sb2 Se1 Na4 Na1 -176.64(4) 1_554 5
Na2 Se1 Na4 Na1 -176.64(4) 1_554 5
Na3 Se1 Na4 Na1 -90.65(16) . 5
Ge1 Se1 Na4 Na2 -162.0(3) 1_554 7_556
Na5 Se1 Na4 Na2 73.5(12) 1_554 7_556
Sb2 Se1 Na4 Na2 -78.3(4) 1_554 7_556
Na2 Se1 Na4 Na2 -78.3(4) 1_554 7_556
Na3 Se1 Na4 Na2 7.7(4) . 7_556
Na1 Se1 Na4 Na2 98.3(4) 5 7_556
Ge1 Se1 Na4 Na2 -34.70(17) 1_554 7
Na5 Se1 Na4 Na2 -159.2(9) 1_554 7
Sb2 Se1 Na4 Na2 48.95(9) 1_554 7
Na2 Se1 Na4 Na2 48.95(9) 1_554 7
Na3 Se1 Na4 Na2 134.94(17) . 7
Na1 Se1 Na4 Na2 -134.41(9) 5 7
Ge1 Se3 Na4 Se1 -85.65(19) . .
Na3 Se3 Na4 Se1 -3.9(3) . .
Sb2 Se3 Na4 Se1 176.1(2) 7_556 .
Na2 Se3 Na4 Se1 176.1(2) 7_556 .
Na2 Se3 Na4 Se1 128.3(8) . .
Na4 Se3 Na4 Se1 84.19(13) 7 .
Ge1 Se3 Na4 Se1 19.1(2) . 2_554
Na3 Se3 Na4 Se1 100.9(3) . 2_554
Sb2 Se3 Na4 Se1 -79.1(2) 7_556 2_554
Na2 Se3 Na4 Se1 -79.1(2) 7_556 2_554
Na2 Se3 Na4 Se1 -126.9(9) . 2_554
Na4 Se3 Na4 Se1 -171.0(3) 7 2_554
Ge1 Se3 Na4 Se3 146.64(7) . 2_554
Na3 Se3 Na4 Se3 -131.64(16) . 2_554
Sb2 Se3 Na4 Se3 48.44(9) 7_556 2_554
Na2 Se3 Na4 Se3 48.44(9) 7_556 2_554
Na2 Se3 Na4 Se3 0.6(8) . 2_554
Na4 Se3 Na4 Se3 -43.52(13) 7 2_554
Ge1 Se3 Na4 Se3 -169.83(14) . 7
Na3 Se3 Na4 Se3 -88.1(2) . 7
Sb2 Se3 Na4 Se3 91.96(19) 7_556 7
Na2 Se3 Na4 Se3 91.96(19) 7_556 7
Na2 Se3 Na4 Se3 44.2(8) . 7
Na4 Se3 Na4 Se3 0.0 7 7
Ge1 Se3 Na4 Se3 103.34(18) . 8_455
Na3 Se3 Na4 Se3 -174.9(2) . 8_455
Sb2 Se3 Na4 Se3 5.13(14) 7_556 8_455
Na2 Se3 Na4 Se3 5.13(14) 7_556 8_455
Na2 Se3 Na4 Se3 -42.7(9) . 8_455
Na4 Se3 Na4 Se3 -86.8(3) 7 8_455
Ge1 Se3 Na4 Na1 -33.36(7) . 5
Na3 Se3 Na4 Na1 48.36(16) . 5
Sb2 Se3 Na4 Na1 -131.56(9) 7_556 5
Na2 Se3 Na4 Na1 -131.56(9) 7_556 5
Na2 Se3 Na4 Na1 -179(100) . 5
Na4 Se3 Na4 Na1 136.48(13) 7 5
Ge1 Se3 Na4 Na2 98.21(12) . 7_556
Na3 Se3 Na4 Na2 179.93(18) . 7_556
Sb2 Se3 Na4 Na2 0.0 7_556 7_556
Na2 Se3 Na4 Na2 -47.8(8) . 7_556
Na4 Se3 Na4 Na2 -91.96(19) 7 7_556
Ge1 Se3 Na4 Na2 -167.6(3) . 7
Na3 Se3 Na4 Na2 -85.9(3) . 7
Sb2 Se3 Na4 Na2 94.2(3) 7_556 7
Na2 Se3 Na4 Na2 94.2(3) 7_556 7
Na2 Se3 Na4 Na2 46.4(9) . 7
Na4 Se3 Na4 Na2 2.22(17) 7 7
Ge1 Se2 Na5 Se2 -31.92(7) . 2_656
Na3 Se2 Na5 Se2 49.83(16) . 2_656
Sb1 Se2 Na5 Se2 152.7(13) 5 2_656
Na1 Se2 Na5 Se2 152.7(13) 5 2_656
Na1 Se2 Na5 Se2 -134.52(10) . 2_656
Na5 Se2 Na5 Se2 131.40(16) 5_656 2_656
Ge1 Se2 Na5 Se1 -76.41(19) . 2_655
Na3 Se2 Na5 Se1 5.3(2) . 2_655
Sb1 Se2 Na5 Se1 108.2(15) 5 2_655
Na1 Se2 Na5 Se1 108.2(15) 5 2_655
Na1 Se2 Na5 Se1 -179.0(2) . 2_655
Na5 Se2 Na5 Se1 86.91(12) 5_656 2_655
Ge1 Se2 Na5 Se1 13.11(12) . 1_556
Na3 Se2 Na5 Se1 94.9(2) . 1_556
Sb1 Se2 Na5 Se1 -162.3(13) 5 1_556
Na1 Se2 Na5 Se1 -162.3(13) 5 1_556
Na1 Se2 Na5 Se1 -89.49(15) . 1_556
Na5 Se2 Na5 Se1 176.4(3) 5_656 1_556
Ge1 Se2 Na5 Se2 99.91(14) . 6_556
Na3 Se2 Na5 Se2 -178.3(2) . 6_556
Sb1 Se2 Na5 Se2 -75.5(13) 5 6_556
Na1 Se2 Na5 Se2 -75.5(13) 5 6_556
Na1 Se2 Na5 Se2 -2.69(11) . 6_556
Na5 Se2 Na5 Se2 -96.8(3) 5_656 6_556
Ge1 Se2 Na5 Se2 -163.32(19) . 5_656
Na3 Se2 Na5 Se2 -81.6(2) . 5_656
Sb1 Se2 Na5 Se2 21.3(14) 5 5_656
Na1 Se2 Na5 Se2 21.3(14) 5 5_656
Na1 Se2 Na5 Se2 94.1(2) . 5_656
Na5 Se2 Na5 Se2 0.0 5_656 5_656
Ge1 Se2 Na5 Ge1 -60.7(2) . 2_656
Na3 Se2 Na5 Ge1 21.0(2) . 2_656
Sb1 Se2 Na5 Ge1 123.9(15) 5 2_656
Na1 Se2 Na5 Ge1 123.9(15) 5 2_656
Na1 Se2 Na5 Ge1 -163.3(2) . 2_656
Na5 Se2 Na5 Ge1 102.62(10) 5_656 2_656
Ge1 Se2 Na5 Na3 148.08(7) . 5_656
Na3 Se2 Na5 Na3 -130.17(16) . 5_656
Sb1 Se2 Na5 Na3 -27.3(13) 5 5_656
Na1 Se2 Na5 Na3 -27.3(13) 5 5_656
Na1 Se2 Na5 Na3 45.48(10) . 5_656
Na5 Se2 Na5 Na3 -48.60(16) 5_656 5_656
Ge1 Se2 Na5 Na5 -163.32(19) . 5_656
Na3 Se2 Na5 Na5 -81.6(2) . 5_656
Sb1 Se2 Na5 Na5 21.3(15) 5 5_656
Na1 Se2 Na5 Na5 21.3(15) 5 5_656
Na1 Se2 Na5 Na5 94.1(2) . 5_656
Ge1 Se2 Na5 Na5 95.3(4) . 5_657
Na3 Se2 Na5 Na5 177.0(4) . 5_657
Sb1 Se2 Na5 Na5 -80.1(11) 5 5_657
Na1 Se2 Na5 Na5 -80.1(11) 5 5_657
Na1 Se2 Na5 Na5 -7.3(4) . 5_657
Na5 Se2 Na5 Na5 -101.4(6) 5_656 5_657
Ge1 Se2 Na5 Na3 14.1(2) . 1_556
Na3 Se2 Na5 Na3 95.8(4) . 1_556
Sb1 Se2 Na5 Na3 -161.3(12) 5 1_556
Na1 Se2 Na5 Na3 -161.3(12) 5 1_556
Na1 Se2 Na5 Na3 -88.5(2) . 1_556
Na5 Se2 Na5 Na3 177.4(4) 5_656 1_556
Ge1 Se3 Na2 Se3 164.01(11) . 8_556
Na3 Se3 Na2 Se3 82.65(19) . 8_556
Sb2 Se3 Na2 Se3 -97.39(19) 7_556 8_556
Na2 Se3 Na2 Se3 -97.39(19) 7_556 8_556
Na4 Se3 Na2 Se3 -49.7(8) . 8_556
Na4 Se3 Na2 Se3 -5.28(14) 7 8_556
Ge1 Se3 Na2 Se3 -98.60(11) . 7_556
Na3 Se3 Na2 Se3 -179.96(18) . 7_556
Sb2 Se3 Na2 Se3 0.0 7_556 7_556
Na2 Se3 Na2 Se3 0.0 7_556 7_556
Na4 Se3 Na2 Se3 47.7(8) . 7_556
Na4 Se3 Na2 Se3 92.11(19) 7 7_556
Ge1 Se3 Na2 Se3 33.09(7) . 2_656
Na3 Se3 Na2 Se3 -48.27(16) . 2_656
Sb2 Se3 Na2 Se3 131.69(9) 7_556 2_656
Na2 Se3 Na2 Se3 131.69(9) 7_556 2_656
Na4 Se3 Na2 Se3 179(100) . 2_656
Na4 Se3 Na2 Se3 -136.20(14) 7 2_656
Ge1 Se3 Na2 Se1 -11.32(8) . 1_556
Na3 Se3 Na2 Se1 -92.68(19) . 1_556
Sb2 Se3 Na2 Se1 87.28(12) 7_556 1_556
Na2 Se3 Na2 Se1 87.28(12) 7_556 1_556
Na4 Se3 Na2 Se1 134.9(8) . 1_556
Na4 Se3 Na2 Se1 179.39(17) 7 1_556
Ge1 Se3 Na2 Se1 76.66(13) . 2_655
Na3 Se3 Na2 Se1 -4.70(17) . 2_655
Sb2 Se3 Na2 Se1 175.27(14) 7_556 2_655
Na2 Se3 Na2 Se1 175.27(14) 7_556 2_655
Na4 Se3 Na2 Se1 -137.1(8) . 2_655
Na4 Se3 Na2 Se1 -92.63(17) 7 2_655
Ge1 Se3 Na2 Na4 -96.0(2) . 7_556
Na3 Se3 Na2 Na4 -177.4(2) . 7_556
Sb2 Se3 Na2 Na4 2.58(19) 7_556 7_556
Na2 Se3 Na2 Na4 2.58(19) 7_556 7_556
Na4 Se3 Na2 Na4 50.2(9) . 7_556
Na4 Se3 Na2 Na4 94.7(3) 7 7_556
Ge1 Se3 Na2 Na4 169.29(16) . 7
Na3 Se3 Na2 Na4 87.9(2) . 7
Sb2 Se3 Na2 Na4 -92.11(19) 7_556 7
Na2 Se3 Na2 Na4 -92.11(19) 7_556 7
Na4 Se3 Na2 Na4 -44.4(8) . 7
Ge1 Se3 Na2 Na3 -8.63(14) . 1_556
Na3 Se3 Na2 Na3 -90.0(3) . 1_556
Sb2 Se3 Na2 Na3 89.97(15) 7_556 1_556
Na2 Se3 Na2 Na3 89.97(15) 7_556 1_556
Na4 Se3 Na2 Na3 137.6(8) . 1_556
Na4 Se3 Na2 Na3 -177.92(19) 7 1_556
